data_4081263
loop_
_publ_author_name
'Chia, Siew-Peng'
'Li, Yongxin'
'So, Cheuk-Wai'

_publ_section_title
;
 Synthesis and Characterization of a 2,6-Diiminophenylgermanium(II)
 Hydroxide, Azide, and Triazaphospole
;
_journal_issue 18
_journal_name_full Organometallics
_journal_page_first 5231
_journal_paper_doi 10.1021/om400411s
_journal_volume 32
_journal_year 2013
_chemical_formula_moiety 'C43 H54 Ge N5 P'
_chemical_formula_sum 'C43 H54 Ge N5 P'
_chemical_formula_weight 744.47
_chemical_name_systematic
; 
 ? 
;
_space_group_IT_number 14
_symmetry_cell_setting monoclinic
_symmetry_space_group_name_Hall '-P 2yn'
_symmetry_space_group_name_H-M 'P 1 21/n 1'
_atom_sites_solution_hydrogens geom
_atom_sites_solution_primary direct
_atom_sites_solution_secondary difmap
_audit_creation_method SHELXL-97
_cell_angle_alpha 90.00
_cell_angle_beta 98.060(2)
_cell_angle_gamma 90.00
_cell_formula_units_Z 4
_cell_length_a 12.8309(5)
_cell_length_b 20.8700(9)
_cell_length_c 14.7922(6)
_cell_measurement_reflns_used 35
_cell_measurement_temperature 103(2)
_cell_measurement_theta_max 18.61
_cell_measurement_theta_min 3.31
_cell_volume 3921.9(3)
_computing_cell_refinement 'Bruker SAINT'
_computing_data_collection 'Bruker APEX2'
_computing_data_reduction 'Bruker SAINT'
_computing_molecular_graphics 'Bruker SHELXTL'
_computing_publication_material 'Bruker SHELXTL'
_computing_structure_refinement 'SHELXL-97 (Sheldrick, 2008)'
_computing_structure_solution 'SHELXS-97 (Sheldrick, 2008)'
_diffrn_ambient_temperature 103(2)
_diffrn_measured_fraction_theta_full 0.993
_diffrn_measured_fraction_theta_max 0.993
_diffrn_measurement_device_type 'Bruker APEX-II CCD'
_diffrn_measurement_method '\f and \w scans'
_diffrn_radiation_monochromator graphite
_diffrn_radiation_source 'fine-focus sealed tube'
_diffrn_radiation_type MoK\a
_diffrn_radiation_wavelength 0.71073
_diffrn_reflns_av_R_equivalents 0.0000
_diffrn_reflns_av_sigmaI/netI 0.0502
_diffrn_reflns_limit_h_max 15
_diffrn_reflns_limit_h_min -15
_diffrn_reflns_limit_k_max 25
_diffrn_reflns_limit_k_min 0
_diffrn_reflns_limit_l_max 17
_diffrn_reflns_limit_l_min 0
_diffrn_reflns_number 7193
_diffrn_reflns_theta_full 25.43
_diffrn_reflns_theta_max 25.43
_diffrn_reflns_theta_min 2.26
_exptl_absorpt_coefficient_mu 0.858
_exptl_absorpt_correction_T_max 0.8471
_exptl_absorpt_correction_T_min 0.7252
_exptl_absorpt_correction_type multi-scan
_exptl_absorpt_process_details twinabs
_exptl_crystal_colour orange
_exptl_crystal_density_diffrn 1.261
_exptl_crystal_density_method 'not measured'
_exptl_crystal_description block
_exptl_crystal_F_000 1576
_exptl_crystal_size_max 0.40
_exptl_crystal_size_mid 0.40
_exptl_crystal_size_min 0.20
_refine_diff_density_max 3.005
_refine_diff_density_min -0.424
_refine_diff_density_rms 0.121
_refine_ls_extinction_method none
_refine_ls_goodness_of_fit_ref 1.093
_refine_ls_hydrogen_treatment constr
_refine_ls_matrix_type full
_refine_ls_number_parameters 541
_refine_ls_number_reflns 7193
_refine_ls_number_restraints 402
_refine_ls_restrained_S_all 1.096
_refine_ls_R_factor_all 0.0843
_refine_ls_R_factor_gt 0.0626
_refine_ls_shift/su_max 0.000
_refine_ls_shift/su_mean 0.000
_refine_ls_structure_factor_coef Fsqd
_refine_ls_weighting_details 'calc w=1/[\s^2^(Fo^2^)+(0.1128P)^2^+0.8794P] where P=(Fo^2^+2Fc^2^)/3'
_refine_ls_weighting_scheme calc
_refine_ls_wR_factor_gt 0.1671
_refine_ls_wR_factor_ref 0.1789
_reflns_number_gt 5352
_reflns_number_total 7193
_reflns_threshold_expression >2sigma(I)
_cod_data_source_file om400411s_si_001.cif
_cod_data_source_block scw395_0m
_cod_depositor_comments
;
The following automatic conversions were performed:

'_symmetry_cell_setting' value 'Monoclinic' changed to 'monoclinic'
according to /home/saulius/struct/CIF-dictionaries/cif_core.dic
dictionary named 'cif_core.dic' version 2.4.2 from 2011-04-26.

Automatic conversion script
Id: cif_fix_values 1891 2012-01-12 08:04:46Z andrius 
;
_cod_original_sg_symbol_H-M P2(1)/n
_cod_database_code 4081263

loop_
_symmetry_equiv_pos_as_xyz
'x, y, z'
'-x+1/2, y+1/2, -z+1/2'
'-x, -y, -z'
'x-1/2, -y-1/2, z-1/2'

loop_
_atom_site_label
_atom_site_type_symbol
_atom_site_fract_x
_atom_site_fract_y
_atom_site_fract_z
_atom_site_U_iso_or_equiv
_atom_site_adp_type
_atom_site_occupancy
_atom_site_symmetry_multiplicity
_atom_site_calc_flag
_atom_site_refinement_flags
_atom_site_disorder_assembly
_atom_site_disorder_group
Ge1 Ge 0.62281(3) 0.194449(18) 0.32744(2) 0.01752(16) Uani 1 1 d . . .
C1 C 0.6397(3) 0.19762(16) 0.1952(2) 0.0140(7) Uani 1 1 d . . .
C2 C 0.6565(2) 0.25536(17) 0.1512(2) 0.0141(7) Uani 1 1 d . . .
C3 C 0.6811(3) 0.25602(19) 0.0626(2) 0.0188(8) Uani 1 1 d . . .
H3 H 0.6928 0.2956 0.0340 0.023 Uiso 1 1 calc R . .
C4 C 0.6884(3) 0.19908(17) 0.0160(2) 0.0193(8) Uani 1 1 d . . .
H4 H 0.7033 0.1996 -0.0451 0.023 Uiso 1 1 calc R . .
C5 C 0.6740(3) 0.14093(19) 0.0591(2) 0.0201(8) Uani 1 1 d . . .
H5 H 0.6804 0.1017 0.0278 0.024 Uiso 1 1 calc R . .
C6 C 0.6501(3) 0.14053(17) 0.1483(2) 0.0153(7) Uani 1 1 d . . .
C7 C 0.6403(3) 0.08174(17) 0.2002(2) 0.0163(7) Uani 1 1 d . . .
H7 H 0.6534 0.0412 0.1750 0.020 Uiso 1 1 calc R . .
C8 C 0.6150(3) 0.02868(16) 0.3336(2) 0.0174(8) Uani 1 1 d . . .
C9 C 0.5196(3) -0.00257(17) 0.3403(2) 0.0222(8) Uani 1 1 d . . .
C10 C 0.4156(3) 0.02509(19) 0.2943(3) 0.0281(9) Uani 1 1 d . . .
H10 H 0.4204 0.0727 0.3007 0.034 Uiso 1 1 calc R . .
C11 C 0.3220(3) 0.0034(2) 0.3392(3) 0.0415(12) Uani 1 1 d . . .
H11A H 0.3087 -0.0421 0.3265 0.062 Uiso 1 1 calc R . .
H11B H 0.2598 0.0284 0.3146 0.062 Uiso 1 1 calc R . .
H11C H 0.3373 0.0101 0.4053 0.062 Uiso 1 1 calc R . .
C12 C 0.3943(3) 0.0100(2) 0.1918(3) 0.0345(10) Uani 1 1 d . . .
H12A H 0.4522 0.0266 0.1618 0.052 Uiso 1 1 calc R . .
H12B H 0.3282 0.0302 0.1651 0.052 Uiso 1 1 calc R . .
H12C H 0.3890 -0.0365 0.1830 0.052 Uiso 1 1 calc R . .
C13 C 0.5234(3) -0.05934(18) 0.3901(3) 0.0284(9) Uani 1 1 d . . .
H13 H 0.4600 -0.0819 0.3946 0.034 Uiso 1 1 calc R . .
C14 C 0.6181(3) -0.0835(2) 0.4330(3) 0.0336(10) Uani 1 1 d . . .
H14 H 0.6193 -0.1224 0.4666 0.040 Uiso 1 1 calc R . .
C15 C 0.7107(3) -0.05122(18) 0.4272(3) 0.0277(9) Uani 1 1 d . . .
H15 H 0.7751 -0.0681 0.4574 0.033 Uiso 1 1 calc R . .
C16 C 0.7117(3) 0.00577(17) 0.3778(2) 0.0208(8) Uani 1 1 d . . .
C17 C 0.8144(3) 0.04320(17) 0.3791(2) 0.0212(8) Uani 1 1 d . . .
H17 H 0.8015 0.0784 0.3330 0.025 Uiso 1 1 calc R . .
C18 C 0.8445(3) 0.0740(2) 0.4727(3) 0.0396(11) Uani 1 1 d . . .
H18A H 0.7856 0.0999 0.4877 0.059 Uiso 1 1 calc R . .
H18B H 0.9063 0.1014 0.4716 0.059 Uiso 1 1 calc R . .
H18C H 0.8609 0.0405 0.5189 0.059 Uiso 1 1 calc R . .
C19 C 0.9023(3) 0.0016(2) 0.3531(3) 0.0354(10) Uani 1 1 d . . .
H19A H 0.9133 -0.0350 0.3949 0.053 Uiso 1 1 calc R . .
H19B H 0.9672 0.0268 0.3572 0.053 Uiso 1 1 calc R . .
H19C H 0.8832 -0.0140 0.2905 0.053 Uiso 1 1 calc R . .
C20 C 0.6541(3) 0.31280(16) 0.2067(2) 0.0148(7) Uani 1 1 d . . .
H20 H 0.6723 0.3531 0.1836 0.018 Uiso 1 1 calc R . .
C21 C 0.6344(3) 0.36642(17) 0.3402(2) 0.0135(7) Uani 1 1 d . . .
C22 C 0.7335(3) 0.38786(16) 0.3815(2) 0.0175(8) Uani 1 1 d . . .
C23 C 0.8349(3) 0.35058(17) 0.3751(2) 0.0193(8) Uani 1 1 d . . .
H23 H 0.8204 0.3209 0.3217 0.023 Uiso 1 1 calc R . .
C24 C 0.8653(4) 0.3101(2) 0.4588(4) 0.0466(13) Uani 1 1 d . . .
H24A H 0.9297 0.2862 0.4526 0.070 Uiso 1 1 calc R . .
H24B H 0.8083 0.2799 0.4655 0.070 Uiso 1 1 calc R . .
H24C H 0.8776 0.3377 0.5128 0.070 Uiso 1 1 calc R . .
C25 C 0.9244(3) 0.39378(19) 0.3578(3) 0.0330(10) Uani 1 1 d . . .
H25A H 0.9452 0.4208 0.4115 0.049 Uiso 1 1 calc R . .
H25B H 0.9017 0.4209 0.3046 0.049 Uiso 1 1 calc R . .
H25C H 0.9845 0.3676 0.3461 0.049 Uiso 1 1 calc R . .
C26 C 0.7365(3) 0.44383(17) 0.4331(2) 0.0206(8) Uani 1 1 d . . .
H26 H 0.8022 0.4594 0.4626 0.025 Uiso 1 1 calc R . .
C27 C 0.6456(3) 0.47707(18) 0.4422(3) 0.0246(9) Uani 1 1 d . . .
H27 H 0.6496 0.5160 0.4758 0.030 Uiso 1 1 calc R . .
C28 C 0.5482(3) 0.45415(17) 0.4025(3) 0.0219(8) Uani 1 1 d . . .
H28 H 0.4862 0.4773 0.4098 0.026 Uiso 1 1 calc R . .
C29 C 0.5408(3) 0.39791(16) 0.3526(2) 0.0153(7) Uani 1 1 d . . .
C30 C 0.4359(3) 0.37097(17) 0.3087(2) 0.0172(8) Uani 1 1 d . . .
H30 H 0.4419 0.3232 0.3105 0.021 Uiso 1 1 calc R . .
C31 C 0.4094(3) 0.39079(18) 0.2075(2) 0.0209(8) Uani 1 1 d . . .
H31A H 0.4041 0.4376 0.2032 0.031 Uiso 1 1 calc R . .
H31B H 0.3421 0.3716 0.1815 0.031 Uiso 1 1 calc R . .
H31C H 0.4650 0.3758 0.1735 0.031 Uiso 1 1 calc R . .
C32 C 0.3450(3) 0.38930(19) 0.3594(3) 0.0247(9) Uani 1 1 d . . .
H32A H 0.3621 0.3776 0.4239 0.037 Uiso 1 1 calc R . .
H32B H 0.2812 0.3665 0.3326 0.037 Uiso 1 1 calc R . .
H32C H 0.3329 0.4356 0.3542 0.037 Uiso 1 1 calc R . .
C33 C 0.2839(3) 0.19968(16) 0.2623(3) 0.0195(8) Uani 1 1 d . A .
C34 C 0.1697(3) 0.19966(18) 0.2227(3) 0.0244(9) Uani 1 1 d . . .
C35 C 0.1171(4) 0.2635(3) 0.2405(4) 0.0304(14) Uani 0.684(5) 1 d PDU A 1
H35A H 0.1243 0.2714 0.3071 0.036 Uiso 0.684(5) 1 calc PR A 1
H35B H 0.1528 0.2988 0.2123 0.036 Uiso 0.684(5) 1 calc PR A 1
C36 C 0.1109(5) 0.1440(4) 0.2605(5) 0.0495(18) Uani 0.684(5) 1 d PDU A 1
H36A H 0.1164 0.1479 0.3277 0.059 Uiso 0.684(5) 1 calc PR A 1
H36B H 0.1436 0.1029 0.2463 0.059 Uiso 0.684(5) 1 calc PR A 1
C37 C 0.1564(5) 0.1935(3) 0.1165(4) 0.0303(14) Uani 0.684(5) 1 d PDU A 1
H37A H 0.1930 0.2296 0.0910 0.036 Uiso 0.684(5) 1 calc PR A 1
H37B H 0.1898 0.1532 0.0999 0.036 Uiso 0.684(5) 1 calc PR A 1
C38 C 0.0019(5) 0.2624(4) 0.2013(4) 0.0425(17) Uani 0.684(5) 1 d PDU A 1
H38 H -0.0307 0.3040 0.2159 0.051 Uiso 0.684(5) 1 calc PR A 1
C39 C -0.0551(6) 0.2085(3) 0.2414(6) 0.0471(18) Uani 0.684(5) 1 d PDU A 1
H39A H -0.1308 0.2095 0.2163 0.057 Uiso 0.684(5) 1 calc PR A 1
H39B H -0.0488 0.2135 0.3085 0.057 Uiso 0.684(5) 1 calc PR A 1
C40 C -0.0069(6) 0.1443(4) 0.2180(5) 0.0562(19) Uani 0.684(5) 1 d PDU A 1
H40 H -0.0450 0.1079 0.2427 0.067 Uiso 0.684(5) 1 calc PR A 1
C41 C -0.0121(6) 0.1381(3) 0.1146(5) 0.0405(17) Uani 0.684(5) 1 d PDU A 1
H41A H 0.0229 0.0977 0.1003 0.049 Uiso 0.684(5) 1 calc PR A 1
H41B H -0.0867 0.1356 0.0865 0.049 Uiso 0.684(5) 1 calc PR A 1
C42 C 0.0400(6) 0.1936(3) 0.0739(5) 0.0324(16) Uani 0.684(5) 1 d PDU A 1
H42 H 0.0336 0.1889 0.0060 0.039 Uiso 0.684(5) 1 calc PR A 1
C43 C -0.0098(5) 0.2550(3) 0.0984(4) 0.0359(15) Uani 0.684(5) 1 d PDU A 1
H43A H -0.0854 0.2549 0.0730 0.043 Uiso 0.684(5) 1 calc PR A 1
H43B H 0.0241 0.2916 0.0715 0.043 Uiso 0.684(5) 1 calc PR A 1
C35A C 0.0935(11) 0.2042(8) 0.2879(10) 0.050(3) Uani 0.316(5) 1 d PDU A 2
H35C H 0.1071 0.2437 0.3246 0.060 Uiso 0.316(5) 1 calc PR A 2
H35D H 0.1030 0.1672 0.3302 0.060 Uiso 0.316(5) 1 calc PR A 2
C36A C 0.1498(8) 0.1433(6) 0.1583(8) 0.024(2) Uani 0.316(5) 1 d PDU A 2
H36C H 0.1635 0.1028 0.1928 0.028 Uiso 0.316(5) 1 calc PR A 2
H36D H 0.1981 0.1454 0.1117 0.028 Uiso 0.316(5) 1 calc PR A 2
C37A C 0.1523(9) 0.2618(6) 0.1561(9) 0.038(3) Uani 0.316(5) 1 d PDU A 2
H37C H 0.1686 0.3012 0.1928 0.046 Uiso 0.316(5) 1 calc PR A 2
H37D H 0.2015 0.2595 0.1103 0.046 Uiso 0.316(5) 1 calc PR A 2
C38A C -0.0209(13) 0.2050(7) 0.2386(13) 0.053(3) Uani 0.316(5) 1 d PDU A 2
H38A H -0.0711 0.2068 0.2844 0.063 Uiso 0.316(5) 1 calc PR A 2
C39A C -0.0367(12) 0.1432(8) 0.1840(10) 0.046(2) Uani 0.316(5) 1 d PDU A 2
H39C H -0.0194 0.1059 0.2246 0.055 Uiso 0.316(5) 1 calc PR A 2
H39D H -0.1110 0.1394 0.1555 0.055 Uiso 0.316(5) 1 calc PR A 2
C40A C 0.0346(9) 0.1446(7) 0.1112(9) 0.030(2) Uani 0.316(5) 1 d PDU A 2
H40A H 0.0208 0.1061 0.0711 0.036 Uiso 0.316(5) 1 calc PR A 2
C41A C 0.0159(14) 0.2043(6) 0.0541(10) 0.036(3) Uani 0.316(5) 1 d PDU A 2
H41C H 0.0608 0.2027 0.0049 0.043 Uiso 0.316(5) 1 calc PR A 2
H41D H -0.0584 0.2048 0.0249 0.043 Uiso 0.316(5) 1 calc PR A 2
C42A C 0.0383(10) 0.2656(7) 0.1067(9) 0.040(2) Uani 0.316(5) 1 d PDU A 2
H42A H 0.0262 0.3043 0.0668 0.048 Uiso 0.316(5) 1 calc PR A 2
C43A C -0.0299(13) 0.2653(8) 0.1817(10) 0.046(3) Uani 0.316(5) 1 d PDU A 2
H43C H -0.1042 0.2709 0.1542 0.055 Uiso 0.316(5) 1 calc PR A 2
H43D H -0.0105 0.3025 0.2223 0.055 Uiso 0.316(5) 1 calc PR A 2
N1 N 0.4679(2) 0.19830(13) 0.3045(2) 0.0156(7) Uani 1 1 d . A .
N2 N 0.4171(2) 0.19681(14) 0.3781(2) 0.0218(7) Uani 1 1 d . A .
N3 N 0.3142(2) 0.19763(14) 0.3550(2) 0.0231(7) Uani 1 1 d . . .
N4 N 0.6137(2) 0.08582(14) 0.28029(19) 0.0161(6) Uani 1 1 d . . .
N5 N 0.6274(2) 0.30880(12) 0.2864(2) 0.0129(6) Uani 1 1 d . . .
P1 P 0.39072(8) 0.20095(5) 0.20340(7) 0.0221(3) Uani 1 1 d . . .

loop_
_atom_site_aniso_label
_atom_site_aniso_U_11
_atom_site_aniso_U_22
_atom_site_aniso_U_33
_atom_site_aniso_U_23
_atom_site_aniso_U_13
_atom_site_aniso_U_12
Ge1 0.0107(2) 0.0287(3) 0.0129(2) -0.00302(16) 0.00053(15) 0.00023(16)
C1 0.0048(16) 0.0203(19) 0.0162(18) -0.0028(14) -0.0010(13) -0.0007(13)
C2 0.0061(16) 0.0185(19) 0.0173(18) 0.0000(15) 0.0002(13) 0.0022(14)
C3 0.0141(18) 0.025(2) 0.0175(19) 0.0048(16) 0.0020(14) 0.0014(15)
C4 0.0137(18) 0.031(2) 0.0129(18) -0.0013(15) 0.0010(15) 0.0031(15)
C5 0.0154(18) 0.029(2) 0.0152(18) -0.0089(16) 0.0012(14) 0.0055(16)
C6 0.0108(17) 0.0199(19) 0.0150(18) -0.0045(14) 0.0008(14) -0.0019(14)
C7 0.0136(17) 0.0160(18) 0.0191(19) -0.0081(15) 0.0021(14) 0.0004(15)
C8 0.027(2) 0.0074(17) 0.0189(19) -0.0075(14) 0.0059(15) -0.0031(15)
C9 0.027(2) 0.017(2) 0.024(2) -0.0086(16) 0.0076(16) -0.0053(16)
C10 0.021(2) 0.023(2) 0.042(2) -0.0114(18) 0.0124(18) -0.0062(17)
C11 0.025(2) 0.050(3) 0.052(3) -0.008(2) 0.015(2) -0.010(2)
C12 0.023(2) 0.034(3) 0.046(3) -0.006(2) 0.0014(19) -0.0004(19)
C13 0.035(2) 0.018(2) 0.035(2) -0.0054(18) 0.0144(19) -0.0092(18)
C14 0.050(3) 0.022(2) 0.029(2) 0.0002(18) 0.005(2) -0.012(2)
C15 0.038(2) 0.017(2) 0.027(2) -0.0012(17) 0.0015(18) -0.0010(17)
C16 0.028(2) 0.0174(19) 0.0175(19) -0.0066(15) 0.0036(16) -0.0033(16)
C17 0.021(2) 0.0166(19) 0.024(2) 0.0024(16) -0.0034(16) 0.0004(16)
C18 0.036(3) 0.043(3) 0.038(3) -0.014(2) 0.000(2) -0.013(2)
C19 0.032(2) 0.028(2) 0.048(3) 0.000(2) 0.012(2) 0.0010(19)
C20 0.0116(17) 0.0159(19) 0.0164(18) 0.0015(14) -0.0003(14) 0.0014(14)
C21 0.0161(17) 0.0180(18) 0.0073(16) 0.0014(14) 0.0051(13) -0.0052(14)
C22 0.0224(19) 0.0146(18) 0.0157(18) 0.0033(14) 0.0038(15) -0.0002(15)
C23 0.0173(18) 0.0192(19) 0.0202(19) -0.0024(15) -0.0012(15) -0.0014(15)
C24 0.032(3) 0.053(3) 0.055(3) 0.027(2) 0.009(2) 0.013(2)
C25 0.026(2) 0.026(2) 0.050(3) 0.0002(19) 0.013(2) -0.0031(18)
C26 0.023(2) 0.021(2) 0.0184(19) -0.0040(15) 0.0021(16) -0.0077(16)
C27 0.032(2) 0.017(2) 0.028(2) -0.0081(16) 0.0146(17) -0.0079(17)
C28 0.024(2) 0.0147(19) 0.029(2) 0.0025(16) 0.0116(17) -0.0012(16)
C29 0.0191(18) 0.0133(18) 0.0147(17) 0.0051(14) 0.0067(14) -0.0003(14)
C30 0.0184(18) 0.0125(18) 0.0210(19) 0.0020(15) 0.0031(15) 0.0018(15)
C31 0.0189(19) 0.027(2) 0.0176(19) 0.0034(16) 0.0056(15) -0.0007(16)
C32 0.020(2) 0.031(2) 0.023(2) -0.0002(17) 0.0068(16) -0.0051(17)
C33 0.0161(19) 0.020(2) 0.022(2) -0.0051(15) 0.0002(15) -0.0006(15)
C34 0.0111(18) 0.032(2) 0.031(2) -0.0078(17) 0.0024(16) 0.0015(16)
C35 0.020(3) 0.034(3) 0.034(3) -0.013(2) -0.006(2) 0.002(2)
C36 0.026(3) 0.055(4) 0.064(4) 0.027(3) -0.006(3) -0.009(3)
C37 0.021(3) 0.035(3) 0.035(3) -0.010(2) 0.000(2) 0.004(2)
C38 0.028(3) 0.051(3) 0.046(3) -0.013(3) -0.006(3) 0.009(3)
C39 0.026(3) 0.076(4) 0.041(3) 0.006(3) 0.011(3) 0.009(3)
C40 0.028(3) 0.067(4) 0.072(4) 0.033(3) 0.001(3) -0.011(3)
C41 0.027(3) 0.041(3) 0.051(3) 0.005(3) -0.002(3) 0.001(3)
C42 0.025(3) 0.033(3) 0.036(3) -0.009(3) -0.004(3) 0.003(2)
C43 0.022(3) 0.044(3) 0.040(3) -0.002(3) 0.002(3) 0.003(3)
C35A 0.035(5) 0.062(5) 0.051(5) -0.008(5) -0.002(4) 0.001(4)
C36A 0.014(4) 0.030(4) 0.025(4) 0.000(4) -0.002(4) -0.002(4)
C37A 0.031(4) 0.033(5) 0.048(5) -0.011(4) -0.003(4) 0.000(4)
C38A 0.036(4) 0.071(4) 0.051(4) 0.000(4) 0.004(4) -0.002(4)
C39A 0.033(4) 0.062(4) 0.042(4) 0.008(4) 0.004(4) -0.011(4)
C40A 0.019(4) 0.038(4) 0.033(4) 0.003(4) 0.006(4) -0.003(4)
C41A 0.026(5) 0.034(5) 0.045(5) -0.002(4) -0.006(4) 0.001(4)
C42A 0.031(4) 0.041(4) 0.045(4) -0.008(4) -0.004(4) 0.005(4)
C43A 0.033(5) 0.056(4) 0.048(4) -0.008(4) 0.003(4) 0.005(4)
N1 0.0128(15) 0.0205(17) 0.0138(16) -0.0035(12) 0.0025(12) -0.0001(12)
N2 0.0161(16) 0.0294(19) 0.0203(17) -0.0023(13) 0.0041(13) 0.0010(13)
N3 0.0155(16) 0.033(2) 0.0214(17) -0.0034(14) 0.0062(13) 0.0017(14)
N4 0.0129(14) 0.0156(15) 0.0190(16) -0.0045(13) -0.0002(12) -0.0034(12)
N5 0.0081(14) 0.0132(15) 0.0168(16) 0.0009(12) 0.0001(12) 0.0020(11)
P1 0.0119(5) 0.0387(7) 0.0156(5) -0.0029(4) 0.0015(4) 0.0000(4)

loop_
_atom_type_symbol
_atom_type_description
_atom_type_scat_dispersion_real
_atom_type_scat_dispersion_imag
_atom_type_scat_source
C C 0.0033 0.0016 'International Tables Vol C Tables 4.2.6.8 and 6.1.1.4'
H H 0.0000 0.0000 'International Tables Vol C Tables 4.2.6.8 and 6.1.1.4'
N N 0.0061 0.0033 'International Tables Vol C Tables 4.2.6.8 and 6.1.1.4'
P P 0.1023 0.0942 'International Tables Vol C Tables 4.2.6.8 and 6.1.1.4'
Ge Ge 0.1547 1.8001 'International Tables Vol C Tables 4.2.6.8 and 6.1.1.4'

loop_
_geom_angle_atom_site_label_1
_geom_angle_atom_site_label_2
_geom_angle_atom_site_label_3
_geom_angle
N1 Ge1 C1 94.33(13)
N1 Ge1 N4 88.93(10)
C1 Ge1 N4 75.61(12)
C6 C1 C2 118.2(3)
C6 C1 Ge1 119.3(3)
C2 C1 Ge1 121.8(2)
C3 C2 C1 121.1(3)
C3 C2 C20 123.3(3)
C1 C2 C20 115.5(3)
C4 C3 C2 120.1(3)
C4 C3 H3 120.0
C2 C3 H3 120.0
C3 C4 C5 119.8(3)
C3 C4 H4 120.1
C5 C4 H4 120.1
C4 C5 C6 119.8(3)
C4 C5 H5 120.1
C6 C5 H5 120.1
C1 C6 C5 120.9(3)
C1 C6 C7 115.8(3)
C5 C6 C7 123.2(3)
N4 C7 C6 118.9(3)
N4 C7 H7 120.5
C6 C7 H7 120.5
C16 C8 C9 122.1(3)
C16 C8 N4 118.9(3)
C9 C8 N4 118.9(3)
C13 C9 C8 117.8(4)
C13 C9 C10 121.5(3)
C8 C9 C10 120.7(3)
C11 C10 C9 112.9(4)
C11 C10 C12 109.1(3)
C9 C10 C12 112.7(3)
C11 C10 H10 107.3
C9 C10 H10 107.3
C12 C10 H10 107.3
C10 C11 H11A 109.5
C10 C11 H11B 109.5
H11A C11 H11B 109.5
C10 C11 H11C 109.5
H11A C11 H11C 109.5
H11B C11 H11C 109.5
C10 C12 H12A 109.5
C10 C12 H12B 109.5
H12A C12 H12B 109.5
C10 C12 H12C 109.5
H12A C12 H12C 109.5
H12B C12 H12C 109.5
C14 C13 C9 121.1(4)
C14 C13 H13 119.5
C9 C13 H13 119.5
C15 C14 C13 120.1(4)
C15 C14 H14 120.0
C13 C14 H14 120.0
C14 C15 C16 121.4(4)
C14 C15 H15 119.3
C16 C15 H15 119.3
C15 C16 C8 117.5(3)
C15 C16 C17 120.0(3)
C8 C16 C17 122.4(3)
C19 C17 C18 111.7(3)
C19 C17 C16 112.0(3)
C18 C17 C16 109.5(3)
C19 C17 H17 107.8
C18 C17 H17 107.8
C16 C17 H17 107.8
C17 C18 H18A 109.5
C17 C18 H18B 109.5
H18A C18 H18B 109.5
C17 C18 H18C 109.5
H18A C18 H18C 109.5
H18B C18 H18C 109.5
C17 C19 H19A 109.5
C17 C19 H19B 109.5
H19A C19 H19B 109.5
C17 C19 H19C 109.5
H19A C19 H19C 109.5
H19B C19 H19C 109.5
N5 C20 C2 119.8(3)
N5 C20 H20 120.1
C2 C20 H20 120.1
C29 C21 C22 122.2(3)
C29 C21 N5 118.4(3)
C22 C21 N5 119.3(3)
C26 C22 C21 117.3(3)
C26 C22 C23 120.2(3)
C21 C22 C23 122.5(3)
C24 C23 C25 111.0(3)
C24 C23 C22 111.0(3)
C25 C23 C22 112.4(3)
C24 C23 H23 107.4
C25 C23 H23 107.4
C22 C23 H23 107.4
C23 C24 H24A 109.5
C23 C24 H24B 109.5
H24A C24 H24B 109.5
C23 C24 H24C 109.5
H24A C24 H24C 109.5
H24B C24 H24C 109.5
C23 C25 H25A 109.5
C23 C25 H25B 109.5
H25A C25 H25B 109.5
C23 C25 H25C 109.5
H25A C25 H25C 109.5
H25B C25 H25C 109.5
C27 C26 C22 121.1(3)
C27 C26 H26 119.4
C22 C26 H26 119.4
C26 C27 C28 120.6(3)
C26 C27 H27 119.7
C28 C27 H27 119.7
C29 C28 C27 120.6(3)
C29 C28 H28 119.7
C27 C28 H28 119.7
C28 C29 C21 118.1(3)
C28 C29 C30 122.2(3)
C21 C29 C30 119.6(3)
C29 C30 C32 113.0(3)
C29 C30 C31 112.2(3)
C32 C30 C31 109.2(3)
C29 C30 H30 107.4
C32 C30 H30 107.4
C31 C30 H30 107.4
C30 C31 H31A 109.5
C30 C31 H31B 109.5
H31A C31 H31B 109.5
C30 C31 H31C 109.5
H31A C31 H31C 109.5
H31B C31 H31C 109.5
C30 C32 H32A 109.5
C30 C32 H32B 109.5
H32A C32 H32B 109.5
C30 C32 H32C 109.5
H32A C32 H32C 109.5
H32B C32 H32C 109.5
N3 C33 C34 121.0(3)
N3 C33 P1 111.8(3)
C34 C33 P1 127.2(3)
C35A C34 C33 116.5(6)
C35A C34 C36A 113.2(8)
C33 C34 C36A 108.4(5)
C35A C34 C35 58.8(7)
C33 C34 C35 111.2(3)
C36A C34 C35 138.1(5)
C35A C34 C36 53.3(7)
C33 C34 C36 111.2(4)
C36A C34 C36 65.9(6)
C35 C34 C36 110.2(5)
C35A C34 C37 132.6(6)
C33 C34 C37 110.9(3)
C36A C34 C37 47.0(5)
C35 C34 C37 104.8(4)
C36 C34 C37 108.3(4)
C35A C34 C37A 107.4(8)
C33 C34 C37A 106.3(5)
C36A C34 C37A 104.1(7)
C35 C34 C37A 52.0(5)
C36 C34 C37A 142.5(5)
C37 C34 C37A 58.0(5)
C38 C35 C34 110.6(5)
C38 C35 H35A 109.5
C34 C35 H35A 109.5
C38 C35 H35B 109.5
C34 C35 H35B 109.5
H35A C35 H35B 108.1
C34 C36 C40 110.5(5)
C34 C36 H36A 109.5
C40 C36 H36A 109.5
C34 C36 H36B 109.5
C40 C36 H36B 109.5
H36A C36 H36B 108.1
C42 C37 C34 112.1(5)
C42 C37 H37A 109.2
C34 C37 H37A 109.2
C42 C37 H37B 109.2
C34 C37 H37B 109.2
H37A C37 H37B 107.9
C39 C38 C35 111.2(6)
C39 C38 C43 109.4(7)
C35 C38 C43 110.0(6)
C39 C38 H38 108.7
C35 C38 H38 108.7
C43 C38 H38 108.7
C38 C39 C40 109.2(6)
C38 C39 H39A 109.8
C40 C39 H39A 109.8
C38 C39 H39B 109.8
C40 C39 H39B 109.8
H39A C39 H39B 108.3
C41 C40 C39 109.7(7)
C41 C40 C36 108.0(6)
C39 C40 C36 108.2(6)
C41 C40 H40 110.3
C39 C40 H40 110.3
C36 C40 H40 110.3
C42 C41 C40 112.1(6)
C42 C41 H41A 109.2
C40 C41 H41A 109.2
C42 C41 H41B 109.2
C40 C41 H41B 109.2
H41A C41 H41B 107.9
C43 C42 C41 109.4(6)
C43 C42 C37 108.9(5)
C41 C42 C37 107.2(6)
C43 C42 H42 110.4
C41 C42 H42 110.4
C37 C42 H42 110.4
C42 C43 C38 110.2(6)
C42 C43 H43A 109.6
C38 C43 H43A 109.6
C42 C43 H43B 109.6
C38 C43 H43B 109.6
H43A C43 H43B 108.1
C34 C35A C38A 111.4(12)
C34 C35A H35C 109.3
C38A C35A H35C 109.3
C34 C35A H35D 109.3
C38A C35A H35D 109.3
H35C C35A H35D 108.0
C34 C36A C40A 109.7(9)
C34 C36A H36C 109.7
C40A C36A H36C 109.7
C34 C36A H36D 109.7
C40A C36A H36D 109.7
H36C C36A H36D 108.2
C42A C37A C34 111.7(10)
C42A C37A H37C 109.3
C34 C37A H37C 109.3
C42A C37A H37D 109.3
C34 C37A H37D 109.3
H37C C37A H37D 107.9
C43A C38A C39A 114.6(15)
C43A C38A C35A 105.4(12)
C39A C38A C35A 106.8(12)
C43A C38A H38A 109.9
C39A C38A H38A 109.9
C35A C38A H38A 109.9
C40A C39A C38A 108.3(12)
C40A C39A H39C 110.0
C38A C39A H39C 110.0
C40A C39A H39D 110.0
C38A C39A H39D 110.0
H39C C39A H39D 108.4
C41A C40A C39A 110.6(13)
C41A C40A C36A 109.6(11)
C39A C40A C36A 108.4(11)
C41A C40A H40A 109.4
C39A C40A H40A 109.4
C36A C40A H40A 109.4
C42A C41A C40A 114.2(13)
C42A C41A H41C 108.7
C40A C41A H41C 108.7
C42A C41A H41D 108.7
C40A C41A H41D 108.7
H41C C41A H41D 107.6
C41A C42A C43A 106.8(13)
C41A C42A C37A 107.5(11)
C43A C42A C37A 105.1(11)
C41A C42A H42A 112.3
C43A C42A H42A 112.3
C37A C42A H42A 112.3
C42A C43A C38A 114.0(14)
C42A C43A H43C 108.7
C38A C43A H43C 108.7
C42A C43A H43D 108.7
C38A C43A H43D 108.7
H43C C43A H43D 107.6
N2 N1 P1 115.5(2)
N2 N1 Ge1 116.8(2)
P1 N1 Ge1 127.63(17)
N3 N2 N1 111.8(3)
N2 N3 C33 113.1(3)
C7 N4 C8 118.1(3)
C7 N4 Ge1 109.1(2)
C8 N4 Ge1 129.8(2)
C20 N5 C21 116.9(3)
N1 P1 C33 87.71(16)

loop_
_geom_bond_atom_site_label_1
_geom_bond_atom_site_label_2
_geom_bond_distance
Ge1 N1 1.971(3)
Ge1 C1 2.000(4)
Ge1 N4 2.370(3)
C1 C6 1.394(5)
C1 C2 1.400(5)
C2 C3 1.391(5)
C2 C20 1.455(5)
C3 C4 1.383(5)
C3 H3 0.9500
C4 C5 1.395(5)
C4 H4 0.9500
C5 C6 1.396(5)
C5 H5 0.9500
C6 C7 1.462(5)
C7 N4 1.280(4)
C7 H7 0.9500
C8 C16 1.403(5)
C8 C9 1.404(5)
C8 N4 1.428(4)
C9 C13 1.392(5)
C9 C10 1.523(5)
C10 C11 1.520(5)
C10 C12 1.536(5)
C10 H10 1.0000
C11 H11A 0.9800
C11 H11B 0.9800
C11 H11C 0.9800
C12 H12A 0.9800
C12 H12B 0.9800
C12 H12C 0.9800
C13 C14 1.385(6)
C13 H13 0.9500
C14 C15 1.379(6)
C14 H14 0.9500
C15 C16 1.397(5)
C15 H15 0.9500
C16 C17 1.530(5)
C17 C19 1.515(5)
C17 C18 1.526(5)
C17 H17 1.0000
C18 H18A 0.9800
C18 H18B 0.9800
C18 H18C 0.9800
C19 H19A 0.9800
C19 H19B 0.9800
C19 H19C 0.9800
C20 N5 1.276(5)
C20 H20 0.9500
C21 C29 1.404(5)
C21 C22 1.404(5)
C21 N5 1.438(4)
C22 C26 1.393(5)
C22 C23 1.530(5)
C23 C24 1.505(6)
C23 C25 1.510(5)
C23 H23 1.0000
C24 H24A 0.9800
C24 H24B 0.9800
C24 H24C 0.9800
C25 H25A 0.9800
C25 H25B 0.9800
C25 H25C 0.9800
C26 C27 1.379(5)
C26 H26 0.9500
C27 C28 1.389(5)
C27 H27 0.9500
C28 C29 1.383(5)
C28 H28 0.9500
C29 C30 1.517(5)
C30 C32 1.522(5)
C30 C31 1.545(5)
C30 H30 1.0000
C31 H31A 0.9800
C31 H31B 0.9800
C31 H31C 0.9800
C32 H32A 0.9800
C32 H32B 0.9800
C32 H32C 0.9800
C33 N3 1.372(5)
C33 C34 1.500(5)
C33 P1 1.724(4)
C34 C35A 1.470(15)
C34 C36A 1.512(12)
C34 C35 1.533(7)
C34 C36 1.533(7)
C34 C37 1.561(7)
C34 C37A 1.624(14)
C35 C38 1.511(8)
C35 H35A 0.9900
C35 H35B 0.9900
C36 C40 1.554(9)
C36 H36A 0.9900
C36 H36B 0.9900
C37 C42 1.537(9)
C37 H37A 0.9900
C37 H37B 0.9900
C38 C39 1.510(6)
C38 C43 1.516(6)
C38 H38 1.0000
C39 C40 1.536(6)
C39 H39A 0.9900
C39 H39B 0.9900
C40 C41 1.527(6)
C40 H40 1.0000
C41 C42 1.505(6)
C41 H41A 0.9900
C41 H41B 0.9900
C42 C43 1.499(6)
C42 H42 1.0000
C43 H43A 0.9900
C43 H43B 0.9900
C35A C38A 1.545(16)
C35A H35C 0.9900
C35A H35D 0.9900
C36A C40A 1.544(13)
C36A H36C 0.9900
C36A H36D 0.9900
C37A C42A 1.543(15)
C37A H37C 0.9900
C37A H37D 0.9900
C38A C43A 1.510(8)
C38A C39A 1.521(8)
C38A H38A 1.0000
C39A C40A 1.508(8)
C39A H39C 0.9900
C39A H39D 0.9900
C40A C41A 1.505(8)
C40A H40A 1.0000
C41A C42A 1.503(8)
C41A H41C 0.9900
C41A H41D 0.9900
C42A C43A 1.506(8)
C42A H42A 1.0000
C43A H43C 0.9900
C43A H43D 0.9900
N1 N2 1.344(4)
N1 P1 1.675(3)
N2 N3 1.317(4)
